data_2225792
loop_
_publ_author_name
'Qian, Hui-Fen'
'Huang, Wei'

_publ_section_title
;
 Biphenyl-3,3',4,4'-tetraamine
;
_journal_coeditor_code BV2140
_journal_issue 5
_journal_name_full 'Acta Crystallographica Section E'
_journal_page_first o1060
_journal_paper_doi 10.1107/S1600536810012511
_journal_volume 66
_journal_year 2010
_chemical_formula_iupac 'C12 H14 N4'
_chemical_formula_moiety 'C12 H14 N4'
_chemical_formula_sum 'C12 H14 N4'
_chemical_formula_weight 214.27
_chemical_name_systematic
;
Biphenyl-3,3',4,4'-tetraamine
;
_space_group_IT_number 14
_symmetry_cell_setting monoclinic
_symmetry_space_group_name_Hall '-P 2ybc'
_symmetry_space_group_name_H-M 'P 1 21/c 1'
_atom_sites_solution_hydrogens geom
_atom_sites_solution_primary direct
_atom_sites_solution_secondary difmap
_audit_creation_method SHELXL97
_cell_angle_alpha 90.00
_cell_angle_beta 95.773(5)
_cell_angle_gamma 90.00
_cell_formula_units_Z 2
_cell_length_a 9.646(4)
_cell_length_b 7.476(3)
_cell_length_c 7.751(3)
_cell_measurement_reflns_used 931
_cell_measurement_temperature 291(2)
_cell_measurement_theta_max 26.995
_cell_measurement_theta_min 2.455
_cell_volume 556.1(4)
_computing_cell_refinement 'SMART (Bruker, 2000)'
_computing_data_collection 'SMART (Bruker, 2000)'
_computing_data_reduction 'SAINT (Bruker, 2000)'
_computing_molecular_graphics 'SHELXTL (Sheldrick, 2008)'
_computing_publication_material 'SHELXTL (Sheldrick, 2008)'
_computing_structure_refinement 'SHELXTL (Sheldrick, 2008)'
_computing_structure_solution 'SHELXTL (Sheldrick, 2008)'
_diffrn_ambient_temperature 291(2)
_diffrn_measured_fraction_theta_full 0.998
_diffrn_measured_fraction_theta_max 0.998
_diffrn_measurement_device_type 'Bruker SMART 1K CCD area-detector'
_diffrn_measurement_method \w
_diffrn_radiation_monochromator graphite
_diffrn_radiation_source 'fine-focus sealed tube'
_diffrn_radiation_type MoK\a
_diffrn_radiation_wavelength 0.71073
_diffrn_reflns_av_R_equivalents 0.0752
_diffrn_reflns_av_sigmaI/netI 0.0516
_diffrn_reflns_limit_h_max 11
_diffrn_reflns_limit_h_min -9
_diffrn_reflns_limit_k_max 8
_diffrn_reflns_limit_k_min -6
_diffrn_reflns_limit_l_max 9
_diffrn_reflns_limit_l_min -8
_diffrn_reflns_number 2698
_diffrn_reflns_theta_full 25.00
_diffrn_reflns_theta_max 25.00
_diffrn_reflns_theta_min 2.12
_diffrn_standards_decay_% 0
_diffrn_standards_interval_count 0
_diffrn_standards_interval_time 0
_diffrn_standards_number 0
_exptl_absorpt_coefficient_mu 0.081
_exptl_absorpt_correction_T_max 0.9919
_exptl_absorpt_correction_T_min 0.9888
_exptl_absorpt_correction_type multi-scan
_exptl_absorpt_process_details '(SADABS; Bruker, 2000)'
_exptl_crystal_colour colourless
_exptl_crystal_density_diffrn 1.280
_exptl_crystal_density_method 'not measured'
_exptl_crystal_description block
_exptl_crystal_F_000 228
_exptl_crystal_size_max 0.14
_exptl_crystal_size_mid 0.12
_exptl_crystal_size_min 0.10
_refine_diff_density_max 0.182
_refine_diff_density_min -0.297
_refine_ls_extinction_method none
_refine_ls_goodness_of_fit_ref 1.094
_refine_ls_hydrogen_treatment constr
_refine_ls_matrix_type full
_refine_ls_number_parameters 73
_refine_ls_number_reflns 979
_refine_ls_number_restraints 0
_refine_ls_restrained_S_all 1.094
_refine_ls_R_factor_all 0.0651
_refine_ls_R_factor_gt 0.0510
_refine_ls_shift/su_max 0.000
_refine_ls_shift/su_mean 0.000
_refine_ls_structure_factor_coef Fsqd
_refine_ls_weighting_details 'calc w = 1/[\s^2^(Fo^2^)+(0.0926P)^2^+0.0016P] where P=(Fo^2^+2Fc^2^)/3'
_refine_ls_weighting_scheme calc
_refine_ls_wR_factor_gt 0.1451
_refine_ls_wR_factor_ref 0.1563
_reflns_number_gt 724
_reflns_number_total 979
_reflns_threshold_expression I>2\s(I)
_cod_data_source_file bv2140.cif
_cod_data_source_block I
_cod_original_sg_symbol_H-M 'P 21/c'
_cod_database_code 2225792
_cod_database_fobs_code 2225792

loop_
_symmetry_equiv_pos_as_xyz
'x, y, z'
'-x, y+1/2, -z+1/2'
'-x, -y, -z'
'x, -y-1/2, z-1/2'

loop_
_atom_site_type_symbol
_atom_site_label
_atom_site_fract_x
_atom_site_fract_y
_atom_site_fract_z
_atom_site_U_iso_or_equiv
_atom_site_adp_type
_atom_site_calc_flag
_atom_site_refinement_flags
_atom_site_occupancy
_atom_site_disorder_assembly
_atom_site_disorder_group
C C1 0.42719(17) 0.9895(2) 0.4590(2) 0.0335(5) Uani d . 1 . .
C C2 0.37707(18) 1.0872(2) 0.3125(2) 0.0356(5) Uani d . 1 . .
H H2 0.4378 1.1639 0.2629 0.043 Uiso calc R 1 . .
C C3 0.24074(18) 1.0749(2) 0.2378(2) 0.0336(5) Uani d . 1 . .
C C4 0.14684(18) 0.9615(2) 0.3120(2) 0.0341(5) Uani d . 1 . .
C C5 0.1965(2) 0.8586(2) 0.4523(2) 0.0391(6) Uani d . 1 . .
H H5 0.1367 0.7785 0.4991 0.047 Uiso calc R 1 . .
C C6 0.3330(2) 0.8714(3) 0.5255(2) 0.0421(6) Uani d . 1 . .
H H6 0.3629 0.8003 0.6205 0.051 Uiso calc R 1 . .
N N1 0.18955(16) 1.1838(2) 0.0986(2) 0.0442(5) Uani d . 1 . .
H H1A 0.1515 1.1130 0.0127 0.053 Uiso d R 1 . .
H H1B 0.2437 1.2600 0.0562 0.053 Uiso d R 1 . .
N N2 0.00747(15) 0.9522(2) 0.23637(19) 0.0418(5) Uani d . 1 . .
H H2A -0.0484 0.9167 0.3161 0.050 Uiso d R 1 . .
H H2B -0.0130 1.0651 0.2025 0.050 Uiso d R 1 . .

loop_
_atom_site_aniso_label
_atom_site_aniso_U_11
_atom_site_aniso_U_22
_atom_site_aniso_U_33
_atom_site_aniso_U_12
_atom_site_aniso_U_13
_atom_site_aniso_U_23
C1 0.0327(11) 0.0338(10) 0.0336(10) 0.0017(8) 0.0013(8) -0.0006(8)
C2 0.0326(11) 0.0381(11) 0.0362(10) -0.0008(8) 0.0043(8) 0.0023(8)
C3 0.0355(11) 0.0348(10) 0.0300(9) 0.0026(8) 0.0004(8) -0.0012(7)
C4 0.0327(11) 0.0353(10) 0.0337(10) -0.0013(8) 0.0007(8) -0.0053(8)
C5 0.0376(12) 0.0392(11) 0.0397(11) -0.0082(8) -0.0003(9) 0.0049(8)
C6 0.0422(12) 0.0420(11) 0.0404(11) -0.0036(9) -0.0046(9) 0.0092(8)
N1 0.0434(11) 0.0480(10) 0.0396(10) -0.0045(7) -0.0033(8) 0.0113(7)
N2 0.0324(10) 0.0493(11) 0.0424(10) -0.0036(7) -0.0026(7) 0.0017(7)

loop_
_atom_type_symbol
_atom_type_description
_atom_type_scat_dispersion_real
_atom_type_scat_dispersion_imag
_atom_type_scat_source
C C 0.0033 0.0016 'International Tables Vol C Tables 4.2.6.8 and 6.1.1.4'
H H 0.0000 0.0000 'International Tables Vol C Tables 4.2.6.8 and 6.1.1.4'
N N 0.0061 0.0033 'International Tables Vol C Tables 4.2.6.8 and 6.1.1.4'

loop_
_geom_angle_atom_site_label_1
_geom_angle_atom_site_label_2
_geom_angle_atom_site_label_3
_geom_angle_site_symmetry_1
_geom_angle_site_symmetry_3
_geom_angle
_geom_angle_publ_flag
C2 C1 C6 . . 116.41(17) ?
C2 C1 C1 . 3_676 121.8(2) ?
C6 C1 C1 . 3_676 121.8(2) ?
C3 C2 C1 . . 122.83(17) ?
C3 C2 H2 . . 118.6 ?
C1 C2 H2 . . 118.6 ?
C2 C3 N1 . . 121.97(16) ?
C2 C3 C4 . . 119.50(16) ?
N1 C3 C4 . . 118.29(16) ?
C5 C4 C3 . . 118.20(17) ?
C5 C4 N2 . . 122.70(16) ?
C3 C4 N2 . . 119.05(16) ?
C4 C5 C6 . . 121.72(17) ?
C4 C5 H5 . . 119.1 ?
C6 C5 H5 . . 119.1 ?
C5 C6 C1 . . 121.21(18) ?
C5 C6 H6 . . 119.4 ?
C1 C6 H6 . . 119.4 ?
C3 N1 H1A . . 108.3 ?
C3 N1 H1B . . 119.9 ?
H1A N1 H1B . . 108.9 ?
C4 N2 H2A . . 109.9 ?
C4 N2 H2B . . 104.2 ?
H2A N2 H2B . . 110.4 ?

loop_
_geom_bond_atom_site_label_1
_geom_bond_atom_site_label_2
_geom_bond_site_symmetry_2
_geom_bond_distance
_geom_bond_publ_flag
C1 C2 . 1.395(3) ?
C1 C6 . 1.401(3) ?
C1 C1 3_676 1.491(3) ?
C2 C3 . 1.386(2) ?
C2 H2 . 0.9300 ?
C3 N1 . 1.401(2) y
C3 C4 . 1.405(2) ?
C4 C5 . 1.379(3) ?
C4 N2 . 1.413(2) y
C5 C6 . 1.384(3) ?
C5 H5 . 0.9300 ?
C6 H6 . 0.9300 ?
N1 H1A . 0.8999 ?
N1 H1B . 0.8600 ?
N2 H2A . 0.9000 ?
N2 H2B . 0.9000 ?

loop_
_geom_hbond_atom_site_label_D
_geom_hbond_atom_site_label_H
_geom_hbond_atom_site_label_A
_geom_hbond_site_symmetry_A
_geom_hbond_distance_DH
_geom_hbond_distance_HA
_geom_hbond_distance_DA
_geom_hbond_angle_DHA
N1 H1A N2 3_575 0.90 2.39 3.224(2) 153.9
N2 H2A N1 2_545 0.90 2.35 3.124(2) 144.8

loop_
_geom_torsion_atom_site_label_1
_geom_torsion_atom_site_label_2
_geom_torsion_atom_site_label_3
_geom_torsion_atom_site_label_4
_geom_torsion_site_symmetry_1
_geom_torsion_site_symmetry_2
_geom_torsion_site_symmetry_3
_geom_torsion_site_symmetry_4
_geom_torsion
_geom_torsion_publ_flag
C6 C1 C2 C3 . . . . 2.1(3) ?
C1 C1 C2 C3 3_676 . . . -177.55(18) ?
C1 C2 C3 N1 . . . . 175.14(17) ?
C1 C2 C3 C4 . . . . 0.8(3) ?
C2 C3 C4 C5 . . . . -3.4(3) ?
N1 C3 C4 C5 . . . . -177.99(15) ?
C2 C3 C4 N2 . . . . 178.99(15) ?
N1 C3 C4 N2 . . . . 4.4(2) ?
C3 C4 C5 C6 . . . . 3.2(3) ?
N2 C4 C5 C6 . . . . -179.28(17) ?
C4 C5 C6 C1 . . . . -0.3(3) ?
C2 C1 C6 C5 . . . . -2.3(3) ?
C1 C1 C6 C5 3_676 . . . 177.30(19) ?
